data_7048837
loop_
_publ_author_name
'Lin, Jian'
'Liu, Qi'
'Yue, Zenghui'
'Diefenbach, Kariem'
'Cheng, Liwei'
'Lin, Yuejian'
'Wang, Jian-Qiang'

_publ_section_title
;
 Expansion of the structural diversity of f-element bearing molybdate
 iodates: synthesis, structures, and optical properties.
;
_journal_issue 15
_journal_name_full 'Dalton transactions (Cambridge, England : 2003)'
_journal_page_first 4823
_journal_page_last 4829
_journal_paper_doi 10.1039/c8dt05120h
_journal_volume 48
_journal_year 2019
_chemical_formula_moiety CeI4MoO15
_chemical_formula_sum 'Ce I4 Mo O15'
_chemical_formula_weight 983.66
_chemical_melting_point ?
_chemical_name_common 'Cerium molybdate iodate'
_space_group_crystal_system monoclinic
_space_group_IT_number 4
_space_group_name_Hall 'P 2yb'
_space_group_name_H-M_alt 'P 1 21 1'
_symmetry_space_group_name_Hall 'P 2yb'
_symmetry_space_group_name_H-M 'P 1 21 1'
_audit_creation_method SHELXL-2014/7
_audit_update_record
;
2019-01-25 deposited with the CCDC.
2019-02-01 downloaded from the CCDC.
;
_cell_angle_alpha 90
_cell_angle_beta 115.325(4)
_cell_angle_gamma 90
_cell_formula_units_Z 2
_cell_length_a 6.9831(10)
_cell_length_b 14.1056(19)
_cell_length_c 7.0752(9)
_cell_measurement_reflns_used 2890
_cell_measurement_temperature 173(2)
_cell_measurement_theta_max 27.580
_cell_measurement_theta_min 2.888
_cell_volume 629.94(15)
_computing_cell_refinement 'Bruker SAINT'
_computing_data_collection 'Bruker APEX2'
_computing_data_reduction 'Bruker SAINT'
_computing_molecular_graphics 'Bruker SHELXTL'
_computing_publication_material 'Bruker SHELXTL'
_computing_structure_refinement 'SHELXL-2014/7 (Sheldrick, 2014)'
_diffrn_ambient_temperature 173(2)
_diffrn_measured_fraction_theta_full 0.997
_diffrn_measured_fraction_theta_max 0.997
_diffrn_measurement_device_type 'Bruker APEX-II'
_diffrn_measurement_method '0.5 wide w/ exposures'
_diffrn_radiation_type MoK\a
_diffrn_radiation_wavelength 0.71073
_diffrn_reflns_av_R_equivalents 0.0518
_diffrn_reflns_av_unetI/netI 0.0524
_diffrn_reflns_Laue_measured_fraction_full 0.997
_diffrn_reflns_Laue_measured_fraction_max 0.997
_diffrn_reflns_limit_h_max 9
_diffrn_reflns_limit_h_min -9
_diffrn_reflns_limit_k_max 18
_diffrn_reflns_limit_k_min -18
_diffrn_reflns_limit_l_max 9
_diffrn_reflns_limit_l_min -9
_diffrn_reflns_number 8628
_diffrn_reflns_point_group_measured_fraction_full 0.996
_diffrn_reflns_point_group_measured_fraction_max 0.993
_diffrn_reflns_theta_full 25.242
_diffrn_reflns_theta_max 27.580
_diffrn_reflns_theta_min 2.888
_diffrn_source 'Turbo X-ray Source'
_exptl_absorpt_coefficient_mu 14.448
_exptl_absorpt_correction_T_max 0.749
_exptl_absorpt_correction_T_min 0.505
_exptl_absorpt_correction_type multi-scan
_exptl_absorpt_process_details SHELTXPREP
_exptl_crystal_colour Orange
_exptl_crystal_density_diffrn 5.186
_exptl_crystal_density_meas ?
_exptl_crystal_density_method 'Not measured'
_exptl_crystal_description Tablet
_exptl_crystal_F_000 864
_refine_diff_density_max 1.462
_refine_diff_density_min -1.486
_refine_diff_density_rms 0.286
_refine_ls_abs_structure_details
;
 Flack x determined using 1336 quotients [(I+)-(I-)]/[(I+)+(I-)]
 (Parsons, Flack and Wagner, Acta Cryst. B69 (2013) 249-259).
;
_refine_ls_abs_structure_Flack 0.120(16)
_refine_ls_extinction_coef 0.0088(6)
_refine_ls_extinction_expression Fc^*^=kFc[1+0.001xFc^2^\l^3^/sin(2\q)]^-1/4^
_refine_ls_extinction_method 'SHELXL-2014/7 (Sheldrick 2014'
_refine_ls_goodness_of_fit_ref 1.113
_refine_ls_hydrogen_treatment undef
_refine_ls_matrix_type full
_refine_ls_number_parameters 191
_refine_ls_number_reflns 2890
_refine_ls_number_restraints 19
_refine_ls_restrained_S_all 1.111
_refine_ls_R_factor_all 0.0256
_refine_ls_R_factor_gt 0.0254
_refine_ls_shift/su_max 0.000
_refine_ls_shift/su_mean 0.000
_refine_ls_structure_factor_coef Fsqd
_refine_ls_weighting_details 'w=1/[\s^2^(Fo^2^)+(0.0165P)^2^+0.8522P] where P=(Fo^2^+2Fc^2^)/3'
_refine_ls_weighting_scheme calc
_refine_ls_wR_factor_gt 0.0617
_refine_ls_wR_factor_ref 0.0618
_reflns_Friedel_coverage 0.913
_reflns_Friedel_fraction_full 0.994
_reflns_Friedel_fraction_max 0.988
_reflns_number_gt 2871
_reflns_number_total 2890
_reflns_threshold_expression 'I > 2\s(I)'
_cod_data_source_file c8dt05120h2.cif
_cod_data_source_block Ce
_cod_depositor_comments
;
The following automatic conversions were performed:

'_chemical_melting_point' value 'N/A' was changed to '?' - the value
is undefined or not given.

'_exptl_crystal_density_meas' value 'Not measured' was changed to '?'
- the value is perceived as not measured.

Automatic conversion script
Id: cif_fix_values 4973 2017-02-22 13:04:09Z antanas 

 Adding full bibliography for 7048837--7048847.cif.
;
_cod_database_code 7048837
_shelx_shelxl_version_number 2014/7
_shelx_space_group_comment
;
The symmetry employed for this shelxl refinement is uniquely defined
by the following loop, which should always be used as a source of
symmetry information in preference to the above space-group names.
They are only intended as comments.
;

loop_
_space_group_symop_operation_xyz
'x, y, z'
'-x, y+1/2, -z'

loop_
_atom_site_label
_atom_site_type_symbol
_atom_site_fract_x
_atom_site_fract_y
_atom_site_fract_z
_atom_site_U_iso_or_equiv
_atom_site_adp_type
_atom_site_occupancy
_atom_site_site_symmetry_order
_atom_site_calc_flag
_atom_site_refinement_flags_adp
Ce1 Ce -0.06725(10) 0.85913(4) 0.08863(9) 0.00592(17) Uani 1 1 d .
I1 I 0.75286(11) 0.27112(5) 0.34201(10) 0.00747(18) Uani 1 1 d .
I2 I 0.15673(11) 0.48767(5) 0.45058(11) 0.00595(17) Uani 1 1 d .
I3 I 0.53141(11) 0.76299(5) 0.26444(10) 0.00552(17) Uani 1 1 d .
I4 I 0.76355(11) 0.61184(5) 0.80807(10) 0.00585(18) Uani 1 1 d .
Mo1 Mo 0.59589(15) 0.52074(7) 0.29568(14) 0.0056(2) Uani 1 1 d .
O1 O 0.7642(14) 0.6182(6) 0.5482(12) 0.0077(16) Uani 1 1 d .
O2 O 0.2321(14) 0.4238(6) 0.6905(12) 0.0104(18) Uani 1 1 d .
O3 O 0.5229(14) 0.2580(7) 0.3928(13) 0.0128(17) Uani 1 1 d .
O4 O 0.7431(13) 0.5646(6) 0.1696(13) 0.0126(18) Uani 1 1 d .
O5 O 0.3013(15) 0.8348(6) 0.1538(13) 0.0124(17) Uani 1 1 d .
O6 O 0.3958(14) 0.4544(6) 0.1120(13) 0.0113(17) Uani 1 1 d .
O7 O 0.9599(14) 0.5196(6) 0.9100(13) 0.0123(17) Uani 1 1 d U
O8 O 0.7758(13) 0.4294(6) 0.4540(13) 0.0098(17) Uani 1 1 d .
O9 O 0.9366(14) 0.7103(6) 0.9158(13) 0.0113(18) Uani 1 1 d U
O10 O 0.3987(14) 0.6473(6) 0.1985(12) 0.0087(17) Uani 1 1 d U
O11 O 0.7463(14) 0.1399(6) 0.2630(15) 0.0130(18) Uani 1 1 d .
O12 O 0.4301(13) 0.5127(6) 0.4928(12) 0.0089(17) Uani 1 1 d .
O13 O 0.6081(13) 0.7677(6) 0.0482(11) 0.0086(16) Uani 1 1 d .
O14 O 0.9572(13) 0.2506(7) 0.5984(13) 0.0120(18) Uani 1 1 d .
O15 O 0.0926(14) 0.3885(6) 0.2719(13) 0.0125(18) Uani 1 1 d .

loop_
_atom_site_aniso_label
_atom_site_aniso_U_11
_atom_site_aniso_U_22
_atom_site_aniso_U_33
_atom_site_aniso_U_23
_atom_site_aniso_U_13
_atom_site_aniso_U_12
Ce1 0.0050(3) 0.0063(3) 0.0077(3) 0.0007(2) 0.0039(2) 0.0007(2)
I1 0.0042(3) 0.0118(4) 0.0060(3) -0.0004(3) 0.0019(3) -0.0014(3)
I2 0.0042(3) 0.0073(3) 0.0057(3) 0.0000(3) 0.0015(3) 0.0000(3)
I3 0.0037(3) 0.0071(3) 0.0057(3) 0.0006(3) 0.0020(2) 0.0003(3)
I4 0.0042(4) 0.0070(3) 0.0055(3) 0.0001(3) 0.0013(3) 0.0003(3)
Mo1 0.0031(5) 0.0072(4) 0.0065(4) -0.0011(4) 0.0021(4) -0.0002(4)
O1 0.012(4) 0.008(4) 0.004(3) 0.003(3) 0.004(3) -0.001(4)
O2 0.014(5) 0.013(4) 0.006(4) 0.001(3) 0.006(4) -0.001(4)
O3 0.009(4) 0.016(4) 0.018(4) 0.002(4) 0.011(3) -0.001(4)
O4 0.008(5) 0.015(5) 0.017(4) -0.003(3) 0.007(4) -0.001(3)
O5 0.009(4) 0.012(4) 0.011(4) 0.002(3) 0.000(3) 0.000(4)
O6 0.008(4) 0.015(4) 0.010(4) 0.001(4) 0.002(3) 0.001(4)
O7 0.010(4) 0.008(3) 0.017(3) 0.001(3) 0.004(3) 0.006(3)
O8 0.004(4) 0.012(4) 0.010(4) 0.001(3) 0.000(3) 0.005(3)
O9 0.004(4) 0.013(4) 0.010(3) -0.001(3) -0.004(3) 0.001(3)
O10 0.007(4) 0.009(3) 0.009(3) 0.002(3) 0.002(3) -0.005(3)
O11 0.006(4) 0.010(4) 0.024(5) -0.008(4) 0.008(4) -0.001(4)
O12 0.009(4) 0.010(4) 0.007(3) -0.003(3) 0.003(3) -0.005(4)
O13 0.014(4) 0.010(4) 0.005(3) -0.002(3) 0.007(3) -0.005(4)
O14 0.005(4) 0.018(5) 0.011(4) 0.002(4) 0.002(3) 0.003(4)
O15 0.015(5) 0.012(4) 0.013(4) -0.003(4) 0.009(4) -0.001(4)

loop_
_atom_type_symbol
_atom_type_description
_atom_type_scat_dispersion_real
_atom_type_scat_dispersion_imag
_atom_type_scat_source
O O 0.0106 0.0060 'International Tables Vol C Tables 4.2.6.8 and 6.1.1.4'
Mo Mo -1.6832 0.6857 'International Tables Vol C Tables 4.2.6.8 and 6.1.1.4'
I I -0.4742 1.8119 'International Tables Vol C Tables 4.2.6.8 and 6.1.1.4'
Ce Ce -0.2486 2.6331 'International Tables Vol C Tables 4.2.6.8 and 6.1.1.4'

loop_
_geom_angle_atom_site_label_1
_geom_angle_atom_site_label_2
_geom_angle_atom_site_label_3
_geom_angle
_geom_angle_site_symmetry_1
_geom_angle_site_symmetry_3
O7 Ce1 O9 138.6(3) 2_656 1_454
O7 Ce1 O5 80.1(3) 2_656 .
O9 Ce1 O5 74.7(3) 1_454 .
O7 Ce1 O2 83.0(3) 2_656 2_556
O9 Ce1 O2 137.9(3) 1_454 2_556
O5 Ce1 O2 132.1(3) . 2_556
O7 Ce1 O6 72.8(3) 2_656 2
O9 Ce1 O6 112.4(3) 1_454 2
O5 Ce1 O6 144.9(3) . 2
O2 Ce1 O6 66.5(3) 2_556 2
O7 Ce1 O15 74.5(3) 2_656 2
O9 Ce1 O15 69.2(3) 1_454 2
O5 Ce1 O15 80.0(3) . 2
O2 Ce1 O15 136.8(3) 2_556 2
O6 Ce1 O15 71.8(3) 2 2
O7 Ce1 O13 138.9(3) 2_656 1_455
O9 Ce1 O13 72.8(3) 1_454 1_455
O5 Ce1 O13 141.0(3) . 1_455
O2 Ce1 O13 67.7(3) 2_556 1_455
O6 Ce1 O13 69.4(3) 2 1_455
O15 Ce1 O13 107.5(3) 2 1_455
O7 Ce1 O14 126.5(3) 2_656 2_656
O9 Ce1 O14 81.6(3) 1_454 2_656
O5 Ce1 O14 81.3(3) . 2_656
O2 Ce1 O14 73.7(3) 2_556 2_656
O6 Ce1 O14 133.0(3) 2 2_656
O15 Ce1 O14 148.5(3) 2 2_656
O13 Ce1 O14 73.2(3) 1_455 2_656
O14 I1 O3 100.0(4) . .
O14 I1 O11 92.8(4) . .
O3 I1 O11 92.7(4) . .
O14 I1 O8 84.4(4) . .
O3 I1 O8 88.2(4) . .
O11 I1 O8 177.1(4) . .
O2 I2 O15 99.1(4) . .
O2 I2 O12 94.5(4) . .
O15 I2 O12 101.1(4) . .
O5 I3 O13 98.3(4) . .
O5 I3 O10 97.6(4) . .
O13 I3 O10 96.7(4) . .
O9 I4 O7 97.5(4) . .
O9 I4 O1 95.6(4) . .
O7 I4 O1 96.2(4) . .
O6 Mo1 O4 105.8(4) . .
O6 Mo1 O8 101.8(4) . .
O4 Mo1 O8 99.5(4) . .
O6 Mo1 O1 161.6(4) . .
O4 Mo1 O1 88.1(3) . .
O8 Mo1 O1 87.3(3) . .
O6 Mo1 O12 88.5(4) . .
O4 Mo1 O12 161.2(4) . .
O8 Mo1 O12 89.2(4) . .
O1 Mo1 O12 75.6(3) . .
O6 Mo1 O10 90.4(4) . .
O4 Mo1 O10 88.8(4) . .
O8 Mo1 O10 162.6(3) . .
O1 Mo1 O10 77.7(3) . .
O12 Mo1 O10 78.8(3) . .
I4 O1 Mo1 124.2(4) . .
I2 O2 Ce1 139.1(5) . 2_546
I3 O5 Ce1 148.0(5) . .
Mo1 O6 Ce1 165.6(5) . 2_545
I4 O7 Ce1 150.7(5) . 2_646
Mo1 O8 I1 122.5(4) . .
I4 O9 Ce1 137.3(5) . 1_656
I3 O10 Mo1 117.8(4) . .
I2 O12 Mo1 135.3(4) . .
I3 O13 Ce1 119.8(4) . 1_655
I1 O14 Ce1 127.1(5) . 2_646
I2 O15 Ce1 136.5(4) . 2_545

loop_
_geom_bond_atom_site_label_1
_geom_bond_atom_site_label_2
_geom_bond_distance
_geom_bond_site_symmetry_2
Ce1 O7 2.382(9) 2_656
Ce1 O9 2.435(9) 1_454
Ce1 O5 2.437(10) .
Ce1 O2 2.478(8) 2_556
Ce1 O6 2.510(9) 2
Ce1 O15 2.515(8) 2
Ce1 O13 2.516(8) 1_455
Ce1 O14 2.526(9) 2_656
I1 O14 1.788(8) .
I1 O3 1.799(8) .
I1 O11 1.929(8) .
I1 O8 2.352(9) .
I2 O2 1.791(8) .
I2 O15 1.808(9) .
I2 O12 1.836(8) .
I3 O5 1.773(9) .
I3 O13 1.826(7) .
I3 O10 1.836(9) .
I4 O9 1.784(9) .
I4 O7 1.802(9) .
I4 O1 1.843(7) .
Mo1 O6 1.721(9) .
Mo1 O4 1.738(9) .
Mo1 O8 1.813(8) .
Mo1 O1 2.160(8) .
Mo1 O12 2.163(8) .
Mo1 O10 2.178(9) .
O2 Ce1 2.478(8) 2_546
O6 Ce1 2.510(9) 2_545
O7 Ce1 2.382(9) 2_646
O9 Ce1 2.435(9) 1_656
O13 Ce1 2.516(8) 1_655
O14 Ce1 2.526(9) 2_646
O15 Ce1 2.515(8) 2_545
